data_2019471
loop_
_publ_author_name
'Krause, Jeanette A.'
'Zhao, Daoli'
'Chatterjee, Sayandev'
'Falcon, Roland'
'Stoltz, Kristen'
'Warren, John C.'
'Wiswell, Sara E.'
'Connick, William B.'
'Collins, Sibrina N.'

_publ_section_title
;
 In-house and synchrotron X-ray diffraction studies of
 2-phenyl-1,10-phenanthroline, protonated salts, complexes with gold(III)
 and copper(II), and an orthometallation product with palladium(II)
;
_journal_coeditor_code GZ3246
_journal_issue 3
_journal_name_full 'Acta Crystallographica Section C'
_journal_page_first 260
_journal_page_last 266
_journal_paper_doi 10.1107/S2053229614001843
_journal_volume 70
_journal_year 2014
_chemical_formula_iupac 'C18 H12 N2'
_chemical_formula_moiety 'C18 H12 N2'
_chemical_formula_sum 'C18 H12 N2'
_chemical_formula_weight 256.30
_chemical_name_systematic
;
2-Phenyl-1,10-phenanthroline
;
_space_group_IT_number 14
_symmetry_cell_setting monoclinic
_symmetry_space_group_name_Hall '-P 2ybc'
_symmetry_space_group_name_H-M 'P 1 21/c 1'
_atom_sites_solution_hydrogens geom
_atom_sites_solution_primary direct
_atom_sites_solution_secondary difmap
_audit_creation_method SHELXL-97
_cell_angle_alpha 90.00
_cell_angle_beta 107.844(2)
_cell_angle_gamma 90.00
_cell_formula_units_Z 8
_cell_length_a 10.8180(4)
_cell_length_b 21.0893(8)
_cell_length_c 12.2199(5)
_cell_measurement_reflns_used 4494
_cell_measurement_temperature 150(2)
_cell_measurement_theta_max 66.11
_cell_measurement_theta_min 4.19
_cell_volume 2653.78(18)
_computing_cell_refinement 'SAINT (Bruker, 2005)'
_computing_data_collection 'SMART (Bruker, 2003)'
_computing_data_reduction 'SAINT (Bruker, 2005)'
_computing_molecular_graphics 'SHELXTL (Sheldrick, 2008<i>b</i>)'
_computing_publication_material 'SHELXTL (Sheldrick, 2008<i>b</i>)'
_computing_structure_refinement 'SHELXTL (Sheldrick, 2008<i>b</i>)'
_computing_structure_solution 'SHELXTL (Sheldrick, 2008<i>b</i>)'
_diffrn_ambient_temperature 150(2)
_diffrn_measured_fraction_theta_full 0.985
_diffrn_measured_fraction_theta_max 0.985
_diffrn_measurement_device_type 'Bruker SMART6000 CCD'
_diffrn_measurement_method '\w scans'
_diffrn_radiation_monochromator graphite
_diffrn_radiation_source 'fine-focus sealed tube'
_diffrn_radiation_type CuK\a
_diffrn_radiation_wavelength 1.54178
_diffrn_reflns_av_R_equivalents 0.0563
_diffrn_reflns_av_sigmaI/netI 0.0415
_diffrn_reflns_limit_h_max 12
_diffrn_reflns_limit_h_min -12
_diffrn_reflns_limit_k_max 25
_diffrn_reflns_limit_k_min -25
_diffrn_reflns_limit_l_max 14
_diffrn_reflns_limit_l_min -14
_diffrn_reflns_number 22260
_diffrn_reflns_theta_full 67.85
_diffrn_reflns_theta_max 67.85
_diffrn_reflns_theta_min 4.19
_diffrn_standards_decay_% 0
_exptl_absorpt_coefficient_mu 0.594
_exptl_absorpt_correction_T_max 0.9540
_exptl_absorpt_correction_T_min 0.8560
_exptl_absorpt_correction_type multi-scan
_exptl_absorpt_process_details '(SADABS; Sheldrick, 2008<i>a</i>)'
_exptl_crystal_colour colorless
_exptl_crystal_density_diffrn 1.283
_exptl_crystal_density_method 'not measured'
_exptl_crystal_description 'rectangular block'
_exptl_crystal_F_000 1072
_exptl_crystal_size_max 0.27
_exptl_crystal_size_mid 0.15
_exptl_crystal_size_min 0.08
_refine_diff_density_max 0.183
_refine_diff_density_min -0.188
_refine_ls_extinction_method none
_refine_ls_goodness_of_fit_ref 0.986
_refine_ls_hydrogen_treatment constr
_refine_ls_matrix_type full
_refine_ls_number_parameters 361
_refine_ls_number_reflns 4740
_refine_ls_number_restraints 0
_refine_ls_restrained_S_all 0.986
_refine_ls_R_factor_all 0.0783
_refine_ls_R_factor_gt 0.0451
_refine_ls_shift/su_max 0.000
_refine_ls_shift/su_mean 0.000
_refine_ls_structure_factor_coef Fsqd
_refine_ls_weighting_details 'calc w=1/[\s^2^(Fo^2^)+(0.0711P)^2^+0.0000P] where P=(Fo^2^+2Fc^2^)/3'
_refine_ls_weighting_scheme calc
_refine_ls_wR_factor_gt 0.1102
_refine_ls_wR_factor_ref 0.1286
_reflns_number_gt 3118
_reflns_number_total 4740
_reflns_threshold_expression >2\s(I)
_cod_data_source_file gz3246sup1.cif
_cod_data_source_block I
_cod_original_sg_symbol_H-M 'P 21/c'
_cod_database_code 2019471
_cod_database_fobs_code 2019471

loop_
_symmetry_equiv_pos_as_xyz
'x, y, z'
'-x, y+1/2, -z+1/2'
'-x, -y, -z'
'x, -y-1/2, z-1/2'

loop_
_atom_site_type_symbol
_atom_site_label
_atom_site_fract_x
_atom_site_fract_y
_atom_site_fract_z
_atom_site_U_iso_or_equiv
_atom_site_adp_type
_atom_site_calc_flag
_atom_site_refinement_flags
_atom_site_occupancy
_atom_site_symmetry_multiplicity
N N1A -0.12251(15) 0.15229(8) 0.45401(14) 0.0470(4) Uani d . 1 1
N N2A 0.04455(14) 0.13877(7) 0.67646(13) 0.0377(4) Uani d . 1 1
C C1A -0.1944(2) 0.15945(10) 0.34590(18) 0.0533(6) Uani d . 1 1
H H1A -0.2461 0.1245 0.3094 0.064 Uiso calc R 1 1
C C2A -0.2002(2) 0.21454(11) 0.28122(19) 0.0540(6) Uani d . 1 1
H H2A -0.2521 0.2164 0.2029 0.065 Uiso calc R 1 1
C C3A -0.12897(19) 0.26581(10) 0.33380(18) 0.0469(5) Uani d . 1 1
H H3A -0.1323 0.3043 0.2926 0.056 Uiso calc R 1 1
C C4A -0.05098(18) 0.26126(9) 0.44877(16) 0.0400(5) Uani d . 1 1
C C5A -0.04914(18) 0.20270(9) 0.50624(16) 0.0385(4) Uani d . 1 1
C C6A 0.02822(19) 0.31283(9) 0.50664(17) 0.0432(5) Uani d . 1 1
H H6A 0.0235 0.3524 0.4683 0.052 Uiso calc R 1 1
C C7A 0.10937(19) 0.30652(9) 0.61433(17) 0.0433(5) Uani d . 1 1
H H7A 0.1608 0.3415 0.6510 0.052 Uiso calc R 1 1
C C8A 0.11873(18) 0.24752(9) 0.67391(16) 0.0390(5) Uani d . 1 1
C C9A 0.03899(17) 0.19563(9) 0.62228(16) 0.0363(4) Uani d . 1 1
C C10A 0.20892(19) 0.23771(10) 0.78248(17) 0.0446(5) Uani d . 1 1
H H10A 0.2647 0.2712 0.8198 0.054 Uiso calc R 1 1
C C11A 0.21667(19) 0.18000(9) 0.83469(17) 0.0437(5) Uani d . 1 1
H H11A 0.2792 0.1728 0.9074 0.052 Uiso calc R 1 1
C C12A 0.13096(17) 0.13109(9) 0.77974(16) 0.0377(4) Uani d . 1 1
C C13A 0.13207(18) 0.06815(9) 0.83550(16) 0.0387(4) Uani d . 1 1
C C14A 0.19725(18) 0.05835(9) 0.95183(17) 0.0420(5) Uani d . 1 1
H H14A 0.2444 0.0923 0.9968 0.050 Uiso calc R 1 1
C C15A 0.19433(19) -0.00001(10) 1.00268(18) 0.0462(5) Uani d . 1 1
H H15A 0.2379 -0.0056 1.0823 0.055 Uiso calc R 1 1
C C16A 0.1285(2) -0.04993(10) 0.93812(19) 0.0504(5) Uani d . 1 1
H H16A 0.1279 -0.0902 0.9729 0.060 Uiso calc R 1 1
C C17A 0.0634(2) -0.04145(10) 0.82305(19) 0.0526(6) Uani d . 1 1
H H17A 0.0175 -0.0758 0.7785 0.063 Uiso calc R 1 1
C C18A 0.0648(2) 0.01707(9) 0.77234(18) 0.0455(5) Uani d . 1 1
H H18A 0.0192 0.0225 0.6931 0.055 Uiso calc R 1 1
N N1B 0.27871(15) 0.10705(7) 0.37739(13) 0.0419(4) Uani d . 1 1
N N2B 0.42869(15) 0.09526(7) 0.23349(13) 0.0371(4) Uani d . 1 1
C C1B 0.1995(2) 0.11041(10) 0.44147(18) 0.0494(5) Uani d . 1 1
H H1B 0.1655 0.1508 0.4512 0.059 Uiso calc R 1 1
C C2B 0.1626(2) 0.05864(10) 0.49556(18) 0.0514(5) Uani d . 1 1
H H2B 0.1042 0.0639 0.5392 0.062 Uiso calc R 1 1
C C3B 0.2120(2) 0.00048(10) 0.48445(17) 0.0505(5) Uani d . 1 1
H H3B 0.1888 -0.0354 0.5208 0.061 Uiso calc R 1 1
C C4B 0.2978(2) -0.00603(9) 0.41880(17) 0.0427(5) Uani d . 1 1
C C5B 0.32680(18) 0.04888(9) 0.36455(16) 0.0383(4) Uani d . 1 1
C C6B 0.3541(2) -0.06563(10) 0.40425(19) 0.0535(6) Uani d . 1 1
H H6B 0.3334 -0.1024 0.4399 0.064 Uiso calc R 1 1
C C7B 0.4362(2) -0.07043(9) 0.34075(19) 0.0529(6) Uani d . 1 1
H H7B 0.4740 -0.1103 0.3340 0.064 Uiso calc R 1 1
C C8B 0.46700(19) -0.01637(9) 0.28361(17) 0.0432(5) Uani d . 1 1
C C9B 0.41088(17) 0.04314(8) 0.29247(15) 0.0362(4) Uani d . 1 1
C C10B 0.5490(2) -0.01912(10) 0.21416(18) 0.0494(5) Uani d . 1 1
H H10B 0.5916 -0.0577 0.2079 0.059 Uiso calc R 1 1
C C11B 0.56791(19) 0.03308(9) 0.15570(18) 0.0455(5) Uani d . 1 1
H H11B 0.6239 0.0312 0.1092 0.055 Uiso calc R 1 1
C C12B 0.50319(17) 0.09024(9) 0.16500(16) 0.0380(4) Uani d . 1 1
C C13B 0.51281(18) 0.14813(9) 0.09817(16) 0.0402(5) Uani d . 1 1
C C14B 0.5724(2) 0.14761(11) 0.01166(18) 0.0512(5) Uani d . 1 1
H H14B 0.6087 0.1093 -0.0057 0.061 Uiso calc R 1 1
C C15B 0.5792(2) 0.20261(12) -0.0494(2) 0.0611(6) Uani d . 1 1
H H15B 0.6208 0.2016 -0.1075 0.073 Uiso calc R 1 1
C C16B 0.5260(2) 0.25845(11) -0.02609(19) 0.0583(6) Uani d . 1 1
H H16B 0.5309 0.2958 -0.0679 0.070 Uiso calc R 1 1
C C17B 0.4655(2) 0.25979(10) 0.05852(18) 0.0510(5) Uani d . 1 1
H H17B 0.4279 0.2981 0.0741 0.061 Uiso calc R 1 1
C C18B 0.45963(19) 0.20550(9) 0.12064(17) 0.0435(5) Uani d . 1 1
H H18B 0.4190 0.2072 0.1793 0.052 Uiso calc R 1 1

loop_
_atom_site_aniso_label
_atom_site_aniso_U_11
_atom_site_aniso_U_22
_atom_site_aniso_U_33
_atom_site_aniso_U_12
_atom_site_aniso_U_13
_atom_site_aniso_U_23
N1A 0.0412(9) 0.0460(10) 0.0481(10) -0.0065(8) 0.0054(8) -0.0017(8)
N2A 0.0348(8) 0.0372(9) 0.0413(9) -0.0014(7) 0.0120(7) -0.0039(7)
C1A 0.0446(12) 0.0535(13) 0.0520(13) -0.0113(11) 0.0004(10) -0.0003(10)
C2A 0.0433(12) 0.0640(15) 0.0490(13) -0.0042(11) 0.0055(10) 0.0056(11)
C3A 0.0390(11) 0.0508(13) 0.0525(13) -0.0016(10) 0.0163(10) 0.0080(10)
C4A 0.0342(10) 0.0443(11) 0.0452(12) 0.0001(9) 0.0177(9) -0.0007(9)
C5A 0.0325(10) 0.0394(11) 0.0451(12) -0.0012(9) 0.0140(8) -0.0025(8)
C6A 0.0458(11) 0.0375(11) 0.0510(13) -0.0022(9) 0.0219(10) -0.0005(9)
C7A 0.0459(11) 0.0385(11) 0.0496(13) -0.0082(9) 0.0208(10) -0.0081(9)
C8A 0.0371(10) 0.0397(11) 0.0435(11) -0.0037(9) 0.0172(9) -0.0070(8)
C9A 0.0340(10) 0.0370(10) 0.0411(11) 0.0004(8) 0.0160(8) -0.0024(8)
C10A 0.0445(11) 0.0447(12) 0.0451(12) -0.0108(10) 0.0143(9) -0.0107(9)
C11A 0.0401(11) 0.0465(12) 0.0418(11) -0.0066(9) 0.0085(9) -0.0072(9)
C12A 0.0332(10) 0.0411(11) 0.0393(11) -0.0015(9) 0.0121(8) -0.0066(8)
C13A 0.0353(10) 0.0398(11) 0.0424(11) 0.0008(9) 0.0141(8) -0.0029(8)
C14A 0.0363(10) 0.0412(11) 0.0464(12) 0.0019(9) 0.0097(9) -0.0073(9)
C15A 0.0400(11) 0.0506(12) 0.0463(12) 0.0037(10) 0.0106(9) 0.0007(10)
C16A 0.0430(12) 0.0444(12) 0.0639(15) -0.0011(10) 0.0165(10) 0.0087(10)
C17A 0.0498(13) 0.0445(12) 0.0600(14) -0.0137(11) 0.0114(11) -0.0028(10)
C18A 0.0441(11) 0.0477(12) 0.0427(12) -0.0072(10) 0.0102(9) -0.0025(9)
N1B 0.0458(10) 0.0358(9) 0.0456(10) -0.0001(8) 0.0160(8) -0.0032(7)
N2B 0.0345(8) 0.0340(9) 0.0399(9) -0.0002(7) 0.0070(7) -0.0024(7)
C1B 0.0541(13) 0.0434(12) 0.0547(13) -0.0022(10) 0.0228(11) -0.0078(10)
C2B 0.0573(13) 0.0530(13) 0.0480(13) -0.0106(11) 0.0225(11) -0.0069(10)
C3B 0.0557(13) 0.0497(13) 0.0442(12) -0.0118(11) 0.0125(10) 0.0033(10)
C4B 0.0457(11) 0.0373(11) 0.0404(11) -0.0054(9) 0.0062(9) 0.0005(8)
C5B 0.0375(10) 0.0362(11) 0.0365(11) -0.0018(9) 0.0046(8) -0.0020(8)
C6B 0.0621(14) 0.0385(12) 0.0564(14) -0.0007(11) 0.0129(11) 0.0096(10)
C7B 0.0574(14) 0.0344(11) 0.0632(15) 0.0108(10) 0.0128(11) 0.0060(10)
C8B 0.0396(11) 0.0364(11) 0.0479(12) 0.0040(9) 0.0048(9) 0.0000(9)
C9B 0.0343(10) 0.0311(10) 0.0375(11) -0.0010(8) 0.0026(8) -0.0016(8)
C10B 0.0419(12) 0.0392(12) 0.0635(15) 0.0098(10) 0.0109(10) -0.0028(10)
C11B 0.0376(11) 0.0447(12) 0.0556(13) 0.0038(10) 0.0163(10) -0.0049(10)
C12B 0.0303(9) 0.0402(11) 0.0398(11) -0.0010(8) 0.0055(8) -0.0053(8)
C13B 0.0328(10) 0.0438(11) 0.0402(11) -0.0046(9) 0.0058(8) -0.0014(9)
C14B 0.0412(11) 0.0598(14) 0.0519(13) -0.0007(11) 0.0131(10) -0.0013(11)
C15B 0.0526(14) 0.0784(18) 0.0542(15) -0.0125(13) 0.0193(11) 0.0071(12)
C16B 0.0559(14) 0.0559(14) 0.0540(14) -0.0201(12) 0.0035(11) 0.0092(11)
C17B 0.0548(13) 0.0388(11) 0.0504(13) -0.0094(10) 0.0026(10) -0.0022(9)
C18B 0.0424(11) 0.0407(11) 0.0440(12) -0.0060(9) 0.0081(9) -0.0040(9)

loop_
_atom_type_symbol
_atom_type_description
_atom_type_scat_dispersion_real
_atom_type_scat_dispersion_imag
_atom_type_scat_source
C C 0.0181 0.0091 'International Tables Vol C Tables 4.2.6.8 and 6.1.1.4'
H H 0.0000 0.0000 'International Tables Vol C Tables 4.2.6.8 and 6.1.1.4'
N N 0.0311 0.0180 'International Tables Vol C Tables 4.2.6.8 and 6.1.1.4'

loop_
_geom_angle_atom_site_label_1
_geom_angle_atom_site_label_2
_geom_angle_atom_site_label_3
_geom_angle
C1A N1A C5A 117.35(18)
C12A N2A C9A 118.81(16)
N1A C1A C2A 124.9(2)
N1A C1A H1A 117.6
C2A C1A H1A 117.6
C3A C2A C1A 118.1(2)
C3A C2A H2A 121.0
C1A C2A H2A 121.0
C2A C3A C4A 119.70(19)
C2A C3A H3A 120.2
C4A C3A H3A 120.1
C3A C4A C5A 117.93(18)
C3A C4A C6A 121.90(18)
C5A C4A C6A 120.14(18)
N1A C5A C4A 121.99(18)
N1A C5A C9A 119.37(17)
C4A C5A C9A 118.55(17)
C7A C6A C4A 121.37(18)
C7A C6A H6A 119.3
C4A C6A H6A 119.3
C6A C7A C8A 120.47(18)
C6A C7A H7A 119.8
C8A C7A H7A 119.8
C10A C8A C9A 117.41(18)
C10A C8A C7A 122.07(18)
C9A C8A C7A 120.48(18)
N2A C9A C8A 122.24(17)
N2A C9A C5A 118.86(16)
C8A C9A C5A 118.89(17)
C11A C10A C8A 119.98(18)
C11A C10A H10A 120.0
C8A C10A H10A 120.0
C10A C11A C12A 119.46(19)
C10A C11A H11A 120.3
C12A C11A H11A 120.3
N2A C12A C11A 122.04(18)
N2A C12A C13A 116.55(16)
C11A C12A C13A 121.41(17)
C18A C13A C14A 117.71(18)
C18A C13A C12A 120.38(18)
C14A C13A C12A 121.90(17)
C15A C14A C13A 121.03(19)
C15A C14A H14A 119.5
C13A C14A H14A 119.5
C16A C15A C14A 120.1(2)
C16A C15A H15A 119.9
C14A C15A H15A 119.9
C15A C16A C17A 119.9(2)
C15A C16A H16A 120.0
C17A C16A H16A 120.0
C16A C17A C18A 120.0(2)
C16A C17A H17A 120.0
C18A C17A H17A 120.0
C17A C18A C13A 121.16(19)
C17A C18A H18A 119.4
C13A C18A H18A 119.4
C1B N1B C5B 117.06(17)
C12B N2B C9B 118.68(16)
N1B C1B C2B 124.5(2)
N1B C1B H1B 117.7
C2B C1B H1B 117.7
C3B C2B C1B 118.7(2)
C3B C2B H2B 120.7
C1B C2B H2B 120.7
C2B C3B C4B 119.50(19)
C2B C3B H3B 120.2
C4B C3B H3B 120.2
C3B C4B C5B 117.82(18)
C3B C4B C6B 122.46(19)
C5B C4B C6B 119.72(19)
N1B C5B C4B 122.39(18)
N1B C5B C9B 118.55(16)
C4B C5B C9B 119.06(17)
C7B C6B C4B 121.15(19)
C7B C6B H6B 119.4
C4B C6B H6B 119.4
C6B C7B C8B 120.91(19)
C6B C7B H7B 119.5
C8B C7B H7B 119.5
C10B C8B C9B 116.67(18)
C10B C8B C7B 123.19(19)
C9B C8B C7B 120.1(2)
N2B C9B C8B 122.91(18)
N2B C9B C5B 118.09(16)
C8B C9B C5B 118.96(17)
C11B C10B C8B 120.55(19)
C11B C10B H10B 119.7
C8B C10B H10B 119.7
C10B C11B C12B 119.24(19)
C10B C11B H11B 120.4
C12B C11B H11B 120.4
N2B C12B C11B 121.82(18)
N2B C12B C13B 115.88(17)
C11B C12B C13B 122.29(17)
C14B C13B C18B 117.84(19)
C14B C13B C12B 122.30(18)
C18B C13B C12B 119.86(17)
C15B C14B C13B 120.8(2)
C15B C14B H14B 119.6
C13B C14B H14B 119.6
C16B C15B C14B 120.4(2)
C16B C15B H15B 119.8
C14B C15B H15B 119.8
C15B C16B C17B 119.7(2)
C15B C16B H16B 120.2
C17B C16B H16B 120.2
C16B C17B C18B 120.3(2)
C16B C17B H17B 119.9
C18B C17B H17B 119.9
C17B C18B C13B 121.0(2)
C17B C18B H18B 119.5
C13B C18B H18B 119.5

loop_
_geom_bond_atom_site_label_1
_geom_bond_atom_site_label_2
_geom_bond_distance
N1A C1A 1.320(3)
N1A C5A 1.363(2)
N2A C12A 1.330(2)
N2A C9A 1.362(2)
C1A C2A 1.396(3)
C1A H1A 0.9500
C2A C3A 1.368(3)
C2A H2A 0.9500
C3A C4A 1.403(3)
C3A H3A 0.9500
C4A C5A 1.418(3)
C4A C6A 1.430(3)
C5A C9A 1.454(3)
C6A C7A 1.346(3)
C6A H6A 0.9500
C7A C8A 1.430(3)
C7A H7A 0.9500
C8A C10A 1.400(3)
C8A C9A 1.416(3)
C10A C11A 1.365(3)
C10A H10A 0.9500
C11A C12A 1.412(3)
C11A H11A 0.9500
C12A C13A 1.490(3)
C13A C18A 1.393(3)
C13A C14A 1.395(3)
C14A C15A 1.383(3)
C14A H14A 0.9500
C15A C16A 1.376(3)
C15A H15A 0.9500
C16A C17A 1.378(3)
C16A H16A 0.9500
C17A C18A 1.383(3)
C17A H17A 0.9500
C18A H18A 0.9500
N1B C1B 1.328(2)
N1B C5B 1.360(2)
N2B C12B 1.332(2)
N2B C9B 1.360(2)
C1B C2B 1.396(3)
C1B H1B 0.9500
C2B C3B 1.361(3)
C2B H2B 0.9500
C3B C4B 1.407(3)
C3B H3B 0.9500
C4B C5B 1.416(3)
C4B C6B 1.432(3)
C5B C9B 1.452(3)
C6B C7B 1.351(3)
C6B H6B 0.9500
C7B C8B 1.429(3)
C7B H7B 0.9500
C8B C10B 1.404(3)
C8B C9B 1.413(3)
C10B C11B 1.362(3)
C10B H10B 0.9500
C11B C12B 1.416(3)
C11B H11B 0.9500
C12B C13B 1.490(3)
C13B C14B 1.397(3)
C13B C18B 1.402(3)
C14B C15B 1.393(3)
C14B H14B 0.9500
C15B C16B 1.378(3)
C15B H15B 0.9500
C16B C17B 1.383(3)
C16B H16B 0.9500
C17B C18B 1.386(3)
C17B H17B 0.9500
C18B H18B 0.9500

loop_
_geom_torsion_atom_site_label_1
_geom_torsion_atom_site_label_2
_geom_torsion_atom_site_label_3
_geom_torsion_atom_site_label_4
_geom_torsion
C5A N1A C1A C2A 0.4(3)
N1A C1A C2A C3A -1.8(4)
C1A C2A C3A C4A 1.4(3)
C2A C3A C4A C5A 0.2(3)
C2A C3A C4A C6A 178.13(19)
C1A N1A C5A C4A 1.3(3)
C1A N1A C5A C9A -175.40(18)
C3A C4A C5A N1A -1.6(3)
C6A C4A C5A N1A -179.62(17)
C3A C4A C5A C9A 175.15(16)
C6A C4A C5A C9A -2.9(3)
C3A C4A C6A C7A -175.37(18)
C5A C4A C6A C7A 2.6(3)
C4A C6A C7A C8A 0.2(3)
C6A C7A C8A C10A 175.10(18)
C6A C7A C8A C9A -2.6(3)
C12A N2A C9A C8A -2.4(3)
C12A N2A C9A C5A 175.84(16)
C10A C8A C9A N2A 2.6(3)
C7A C8A C9A N2A -179.66(17)
C10A C8A C9A C5A -175.62(16)
C7A C8A C9A C5A 2.1(3)
N1A C5A C9A N2A -0.9(3)
C4A C5A C9A N2A -177.72(16)
N1A C5A C9A C8A 177.39(16)
C4A C5A C9A C8A 0.5(3)
C9A C8A C10A C11A -0.5(3)
C7A C8A C10A C11A -178.22(18)
C8A C10A C11A C12A -1.7(3)
C9A N2A C12A C11A 0.1(3)
C9A N2A C12A C13A 179.50(15)
C10A C11A C12A N2A 2.0(3)
C10A C11A C12A C13A -177.45(18)
N2A C12A C13A C18A 12.6(3)
C11A C12A C13A C18A -167.99(18)
N2A C12A C13A C14A -166.13(17)
C11A C12A C13A C14A 13.3(3)
C18A C13A C14A C15A -0.4(3)
C12A C13A C14A C15A 178.31(17)
C13A C14A C15A C16A 1.2(3)
C14A C15A C16A C17A -1.2(3)
C15A C16A C17A C18A 0.3(3)
C16A C17A C18A C13A 0.4(3)
C14A C13A C18A C17A -0.4(3)
C12A C13A C18A C17A -179.15(19)
C5B N1B C1B C2B -0.2(3)
N1B C1B C2B C3B 1.2(3)
C1B C2B C3B C4B -0.3(3)
C2B C3B C4B C5B -1.4(3)
C2B C3B C4B C6B 179.5(2)
C1B N1B C5B C4B -1.7(3)
C1B N1B C5B C9B 178.33(17)
C3B C4B C5B N1B 2.4(3)
C6B C4B C5B N1B -178.40(18)
C3B C4B C5B C9B -177.55(17)
C6B C4B C5B C9B 1.6(3)
C3B C4B C6B C7B -180.0(2)
C5B C4B C6B C7B 0.9(3)
C4B C6B C7B C8B -1.6(3)
C6B C7B C8B C10B -178.3(2)
C6B C7B C8B C9B -0.3(3)
C12B N2B C9B C8B -0.6(3)
C12B N2B C9B C5B -178.47(16)
C10B C8B C9B N2B 3.0(3)
C7B C8B C9B N2B -175.04(18)
C10B C8B C9B C5B -179.11(17)
C7B C8B C9B C5B 2.8(3)
N1B C5B C9B N2B -5.5(2)
C4B C5B C9B N2B 174.54(16)
N1B C5B C9B C8B 176.58(16)
C4B C5B C9B C8B -3.4(3)
C9B C8B C10B C11B -2.4(3)
C7B C8B C10B C11B 175.6(2)
C8B C10B C11B C12B -0.5(3)
C9B N2B C12B C11B -2.5(3)
C9B N2B C12B C13B 176.82(15)
C10B C11B C12B N2B 3.1(3)
C10B C11B C12B C13B -176.23(18)
N2B C12B C13B C14B -171.08(17)
C11B C12B C13B C14B 8.3(3)
N2B C12B C13B C18B 8.2(2)
C11B C12B C13B C18B -172.42(17)
C18B C13B C14B C15B 0.4(3)
C12B C13B C14B C15B 179.75(19)
C13B C14B C15B C16B -0.6(3)
C14B C15B C16B C17B 0.0(3)
C15B C16B C17B C18B 0.8(3)
C16B C17B C18B C13B -0.9(3)
C14B C13B C18B C17B 0.3(3)
C12B C13B C18B C17B -179.01(18)
